data_7206027
loop_
_publ_author_name
'Gelmboldt, Vladimir O.'
'Ganin, Eduard V.'
'Basok, Stepan S.'
'Kulygina, Ekaterina Yu.'
'Botoshansky, Mark M.'
'Kravtsov, Victor Ch.'
'Fonari, Marina S.'

_publ_section_title
;
 Tetrabenzylcyclen as a receptor for fluoride
;
_journal_issue 11
_journal_name_full CrystEngComm
_journal_page_first 3682
_journal_paper_doi 10.1039/c1ce05279a
_journal_volume 13
_journal_year 2011
_chemical_formula_moiety 'C36 H47 N4, F, Si F6, 4(H2 O)'
_chemical_formula_sum 'C36 H55 F7 N4 O4 Si'
_chemical_formula_weight 768.93
_chemical_name_common
;
1,4,7,10-tetrabenzyl-1,4,7,-triazonia-10-azacyclododecane
fluoride hexafluorosilicate tetrahydrate
;
_chemical_name_systematic
;
1,4,7,10-tetrabenzyl-1,4,7,-triazonia-10-azacyclododecane
fluoride hexafluorosilicate tetrahydrate
;
_space_group_IT_number 15
_symmetry_cell_setting monoclinic
_symmetry_space_group_name_Hall '-C 2yc'
_symmetry_space_group_name_H-M 'C 1 2/c 1'
_atom_sites_solution_hydrogens geom
_atom_sites_solution_primary direct
_atom_sites_solution_secondary difmap
_audit_creation_method SHELXL-97
_cell_angle_alpha 90.00
_cell_angle_beta 100.044(4)
_cell_angle_gamma 90.00
_cell_formula_units_Z 8
_cell_length_a 37.0414(14)
_cell_length_b 11.1521(4)
_cell_length_c 19.2636(7)
_cell_measurement_reflns_used 4313
_cell_measurement_temperature 293(2)
_cell_measurement_theta_max 28.8608
_cell_measurement_theta_min 2.9340
_cell_volume 7835.6(5)
_computing_structure_refinement 'SHELXL-97 (Sheldrick, 1997)'
_computing_structure_solution 'SHELXS-97 (Sheldrick, 1990)'
_diffrn_ambient_temperature 293(2)
_diffrn_measured_fraction_theta_full 0.997
_diffrn_measured_fraction_theta_max 0.997
_diffrn_measurement_device_type 'Xcalibur, Eos'
_diffrn_radiation_monochromator graphite
_diffrn_radiation_source 'fine-focus sealed tube'
_diffrn_radiation_type MoK\a
_diffrn_radiation_wavelength 0.71073
_diffrn_reflns_av_R_equivalents 0.0251
_diffrn_reflns_av_sigmaI/netI 0.0715
_diffrn_reflns_limit_h_max 44
_diffrn_reflns_limit_h_min -44
_diffrn_reflns_limit_k_max 12
_diffrn_reflns_limit_k_min -13
_diffrn_reflns_limit_l_max 11
_diffrn_reflns_limit_l_min -23
_diffrn_reflns_number 13831
_diffrn_reflns_theta_full 25.50
_diffrn_reflns_theta_max 25.50
_diffrn_reflns_theta_min 2.95
_exptl_absorpt_coefficient_mu 0.136
_exptl_absorpt_correction_T_max 1.00000
_exptl_absorpt_correction_T_min 0.83007
_exptl_absorpt_correction_type multi-scan
_exptl_absorpt_process_details
;
CrysAlisPro, Oxford Diffraction Ltd.,
Version 1.171.33.66 (release 28-04-2010 CrysAlis171 .NET)
(compiled Apr 28 2010,14:27:37)
Empirical absorption correction using spherical harmonics,
implemented in SCALE3 ABSPACK scaling algorithm.
;
_exptl_crystal_colour colorless
_exptl_crystal_density_diffrn 1.304
_exptl_crystal_density_method 'not measured'
_exptl_crystal_description prism
_exptl_crystal_F_000 3264
_exptl_crystal_size_max 0.15
_exptl_crystal_size_mid 0.09
_exptl_crystal_size_min 0.07
_refine_diff_density_max 0.443
_refine_diff_density_min -0.223
_refine_diff_density_rms 0.034
_refine_ls_extinction_method none
_refine_ls_goodness_of_fit_ref 0.841
_refine_ls_hydrogen_treatment mixed
_refine_ls_matrix_type full
_refine_ls_number_parameters 519
_refine_ls_number_reflns 7297
_refine_ls_number_restraints 21
_refine_ls_restrained_S_all 0.867
_refine_ls_R_factor_all 0.0950
_refine_ls_R_factor_gt 0.0399
_refine_ls_shift/su_max 0.001
_refine_ls_shift/su_mean 0.000
_refine_ls_structure_factor_coef Fsqd
_refine_ls_weighting_details 'calc w=1/[\s^2^(Fo^2^)+(0.0405P)^2^+0.0000P] where P=(Fo^2^+2Fc^2^)/3'
_refine_ls_weighting_scheme calc
_refine_ls_wR_factor_gt 0.0809
_refine_ls_wR_factor_ref 0.0896
_reflns_number_gt 3577
_reflns_number_total 7297
_reflns_threshold_expression >2sigma(I)
_cod_data_source_file c1ce05279a.txt
_cod_data_source_block vo9n
_cod_database_code 7206027

loop_
_symmetry_equiv_pos_as_xyz
'x, y, z'
'-x, y, -z+1/2'
'x+1/2, y+1/2, z'
'-x+1/2, y+1/2, -z+1/2'
'-x, -y, -z'
'x, -y, z-1/2'
'-x+1/2, -y+1/2, -z'
'x+1/2, -y+1/2, z-1/2'

loop_
_atom_site_label
_atom_site_type_symbol
_atom_site_fract_x
_atom_site_fract_y
_atom_site_fract_z
_atom_site_U_iso_or_equiv
_atom_site_adp_type
_atom_site_occupancy
_atom_site_symmetry_multiplicity
_atom_site_calc_flag
_atom_site_refinement_flags
_atom_site_disorder_assembly
_atom_site_disorder_group
Si1 Si 0.461613(15) 0.75363(5) 0.52728(3) 0.03597(15) Uani 1 1 d . . .
F1 F 0.48635(3) 0.63849(10) 0.50589(8) 0.0688(4) Uani 1 1 d . . .
F2 F 0.43688(3) 0.86853(11) 0.54869(7) 0.0671(4) Uani 1 1 d . . .
F3 F 0.43581(3) 0.75067(10) 0.44637(6) 0.0597(4) Uani 1 1 d . . .
F4 F 0.48776(3) 0.75919(10) 0.60756(6) 0.0581(4) Uani 1 1 d . . .
F5 F 0.49045(3) 0.85005(10) 0.49849(7) 0.0608(4) Uani 1 1 d . . .
F6 F 0.43336(3) 0.65648(11) 0.55626(7) 0.0650(4) Uani 1 1 d . . .
F7 F 0.63427(3) 0.74541(9) 0.67006(6) 0.0448(3) Uani 1 1 d . . .
N1 N 0.58368(4) 0.91671(14) 0.74083(9) 0.0422(5) Uani 1 1 d . . .
N2 N 0.59902(5) 0.91825(15) 0.59361(10) 0.0397(5) Uani 1 1 d . . .
H2N H 0.6111(5) 0.8640(16) 0.6306(11) 0.049(6) Uiso 1 1 d . . .
N3 N 0.59409(5) 0.63333(15) 0.57331(10) 0.0395(5) Uani 1 1 d . . .
H3N H 0.6126(5) 0.6723(16) 0.6080(11) 0.043(6) Uiso 1 1 d . . .
N4 N 0.58450(5) 0.64536(16) 0.73487(10) 0.0419(5) Uani 1 1 d . . .
H1N H 0.6013(6) 0.6922(16) 0.7175(11) 0.048(7) Uiso 1 1 d . . .
C1 C 0.57083(6) 1.01127(18) 0.68980(12) 0.0488(6) Uani 1 1 d . . .
H1A H 0.5887 1.0756 0.6950 0.059 Uiso 1 1 calc R . .
H1B H 0.5480 1.0438 0.6999 0.059 Uiso 1 1 calc R . .
C2 C 0.56476(5) 0.96670(18) 0.61467(12) 0.0442(6) Uani 1 1 d . . .
H2A H 0.5463 0.9042 0.6091 0.053 Uiso 1 1 calc R . .
H2B H 0.5555 1.0321 0.5834 0.053 Uiso 1 1 calc R . .
C3 C 0.59034(6) 0.84480(18) 0.52716(11) 0.0451(6) Uani 1 1 d . . .
H3A H 0.5758 0.8934 0.4909 0.054 Uiso 1 1 calc R . .
H3B H 0.6131 0.8258 0.5113 0.054 Uiso 1 1 calc R . .
C4 C 0.57008(6) 0.72968(17) 0.53421(12) 0.0453(6) Uani 1 1 d . . .
H4A H 0.5598 0.7004 0.4875 0.054 Uiso 1 1 calc R . .
H4B H 0.5499 0.7458 0.5589 0.054 Uiso 1 1 calc R . .
C5 C 0.57318(6) 0.54884(18) 0.61211(12) 0.0471(6) Uani 1 1 d . . .
H5A H 0.5893 0.4834 0.6304 0.057 Uiso 1 1 calc R . .
H5B H 0.5532 0.5149 0.5786 0.057 Uiso 1 1 calc R . .
C6 C 0.55745(6) 0.60265(19) 0.67251(12) 0.0470(6) Uani 1 1 d . . .
H6A H 0.5420 0.6699 0.6544 0.056 Uiso 1 1 calc R . .
H6B H 0.5418 0.5432 0.6889 0.056 Uiso 1 1 calc R . .
C7 C 0.56524(6) 0.71947(18) 0.78279(12) 0.0513(6) Uani 1 1 d . . .
H7A H 0.5439 0.6756 0.7920 0.062 Uiso 1 1 calc R . .
H7B H 0.5816 0.7303 0.8275 0.062 Uiso 1 1 calc R . .
C8 C 0.55309(6) 0.84058(18) 0.75337(12) 0.0464(6) Uani 1 1 d . . .
H8A H 0.5362 0.8299 0.7093 0.056 Uiso 1 1 calc R . .
H8B H 0.5400 0.8811 0.7860 0.056 Uiso 1 1 calc R . .
C9 C 0.60256(6) 0.9686(2) 0.80816(12) 0.0606(7) Uani 1 1 d . . .
H9A H 0.6083 0.9047 0.8425 0.073 Uiso 1 1 calc R . .
H9B H 0.5860 1.0237 0.8258 0.073 Uiso 1 1 calc R . .
C10 C 0.63714(7) 1.0337(2) 0.80149(13) 0.0569(7) Uani 1 1 d . . .
C11 C 0.66600(7) 0.9736(3) 0.77967(13) 0.0708(8) Uani 1 1 d . . .
H11 H 0.6638 0.8923 0.7691 0.085 Uiso 1 1 calc R . .
C12 C 0.69770(8) 1.0330(3) 0.77348(15) 0.0873(9) Uani 1 1 d . . .
H12 H 0.7168 0.9913 0.7589 0.105 Uiso 1 1 calc R . .
C13 C 0.70156(10) 1.1504(4) 0.78822(19) 0.1017(11) Uani 1 1 d . . .
H13 H 0.7232 1.1894 0.7833 0.122 Uiso 1 1 calc R . .
C14 C 0.67399(11) 1.2129(3) 0.8105(2) 0.1031(12) Uani 1 1 d . . .
H14 H 0.6769 1.2940 0.8214 0.124 Uiso 1 1 calc R . .
C15 C 0.64134(8) 1.1536(3) 0.81662(16) 0.0866(9) Uani 1 1 d . . .
H15 H 0.6223 1.1960 0.8311 0.104 Uiso 1 1 calc R . .
C16 C 0.62481(6) 1.02023(18) 0.58504(13) 0.0539(6) Uani 1 1 d . . .
H16A H 0.6118 1.0776 0.5519 0.065 Uiso 1 1 calc R . .
H16B H 0.6314 1.0606 0.6301 0.065 Uiso 1 1 calc R . .
C17 C 0.65937(6) 0.98413(19) 0.55987(13) 0.0487(6) Uani 1 1 d . . .
C18 C 0.66713(8) 1.0300(3) 0.49761(14) 0.0787(8) Uani 1 1 d . . .
H18 H 0.6503 1.0799 0.4701 0.094 Uiso 1 1 calc R . .
C19 C 0.69975(10) 1.0023(3) 0.47580(17) 0.1003(11) Uani 1 1 d . . .
H19 H 0.7046 1.0335 0.4336 0.120 Uiso 1 1 calc R . .
C20 C 0.72487(9) 0.9299(3) 0.51537(19) 0.0934(10) Uani 1 1 d . . .
H20 H 0.7468 0.9122 0.5005 0.112 Uiso 1 1 calc R . .
C21 C 0.71768(7) 0.8838(2) 0.57652(18) 0.0773(8) Uani 1 1 d . . .
H21 H 0.7347 0.8336 0.6034 0.093 Uiso 1 1 calc R . .
C22 C 0.68539(6) 0.9106(2) 0.59937(14) 0.0608(7) Uani 1 1 d . . .
H22 H 0.6810 0.8790 0.6418 0.073 Uiso 1 1 calc R . .
C23 C 0.61397(6) 0.56408(19) 0.52389(12) 0.0482(6) Uani 1 1 d . . .
H23A H 0.5974 0.5056 0.4983 0.058 Uiso 1 1 calc R . .
H23B H 0.6213 0.6189 0.4898 0.058 Uiso 1 1 calc R . .
C24 C 0.64739(6) 0.50048(19) 0.56228(12) 0.0433(6) Uani 1 1 d . . .
C25 C 0.68023(6) 0.5610(2) 0.57852(13) 0.0553(7) Uani 1 1 d . . .
H25 H 0.6815 0.6412 0.5658 0.066 Uiso 1 1 calc R . .
C26 C 0.71111(7) 0.5045(3) 0.61316(14) 0.0666(7) Uani 1 1 d . . .
H26 H 0.7331 0.5463 0.6236 0.080 Uiso 1 1 calc R . .
C27 C 0.70953(7) 0.3870(3) 0.63220(14) 0.0727(8) Uani 1 1 d . . .
H27 H 0.7304 0.3488 0.6559 0.087 Uiso 1 1 calc R . .
C28 C 0.67716(8) 0.3257(2) 0.61637(15) 0.0691(8) Uani 1 1 d . . .
H28 H 0.6761 0.2456 0.6295 0.083 Uiso 1 1 calc R . .
C29 C 0.64611(6) 0.3816(2) 0.58115(13) 0.0562(7) Uani 1 1 d . . .
H29 H 0.6243 0.3391 0.5701 0.067 Uiso 1 1 calc R . .
C30 C 0.60481(6) 0.54244(18) 0.77568(13) 0.0577(7) Uani 1 1 d . . .
H30A H 0.5903 0.5124 0.8093 0.069 Uiso 1 1 calc R . .
H30B H 0.6076 0.4779 0.7432 0.069 Uiso 1 1 calc R . .
C31 C 0.64189(6) 0.57802(19) 0.81426(13) 0.0497(6) Uani 1 1 d . . .
C32 C 0.67172(7) 0.5679(2) 0.78061(14) 0.0711(8) Uani 1 1 d . . .
H32 H 0.6686 0.5395 0.7346 0.085 Uiso 1 1 calc R . .
C33 C 0.70606(8) 0.5999(3) 0.81524(19) 0.0919(10) Uani 1 1 d . . .
H33 H 0.7259 0.5943 0.7919 0.110 Uiso 1 1 calc R . .
C34 C 0.71144(8) 0.6396(3) 0.88289(19) 0.0870(9) Uani 1 1 d . . .
H34 H 0.7348 0.6600 0.9060 0.104 Uiso 1 1 calc R . .
C35 C 0.68198(8) 0.6492(2) 0.91673(15) 0.0806(8) Uani 1 1 d . . .
H35 H 0.6853 0.6770 0.9629 0.097 Uiso 1 1 calc R . .
C36 C 0.64757(7) 0.6177(2) 0.88254(14) 0.0643(7) Uani 1 1 d . . .
H36 H 0.6278 0.6236 0.9062 0.077 Uiso 1 1 calc R . .
O1W O 0.52101(5) 0.93348(15) 0.38736(9) 0.0655(5) Uani 1 1 d D . .
H1W1 H 0.5115(7) 0.902(2) 0.4222(12) 0.098 Uiso 1 1 d D . .
H2W1 H 0.5316(7) 0.9982(17) 0.4022(14) 0.098 Uiso 1 1 d D . .
O2W O 0.52253(7) 0.55511(19) 0.39164(15) 0.1282(9) Uani 1 1 d D . .
H1W2 H 0.5293(10) 0.494(3) 0.4185(17) 0.192 Uiso 1 1 d D . .
H2W2 H 0.5358(11) 0.553(4) 0.3553(16) 0.192 Uiso 1 1 d D . .
O3W O 0.55351(12) 0.7414(2) 0.3289(2) 0.194(2) Uani 0.918(5) 1 d PU . .
O3W' O 0.5085(7) 0.7976(19) 0.2711(12) 0.092(11) Uani 0.082(5) 1 d PU . 2
O4W O 0.4304(4) 0.6888(5) 0.3053(3) 0.133(4) Uani 0.638(17) 1 d PD A 1
H1W4 H 0.440(2) 0.723(6) 0.3465(17) 0.199 Uiso 0.638(17) 1 d PD A 1
H2W4 H 0.4423(18) 0.718(6) 0.272(2) 0.199 Uiso 0.638(17) 1 d PD A 1
O4W' O 0.4636(6) 0.6713(6) 0.3297(8) 0.118(5) Uani 0.362(17) 1 d P A 2

loop_
_atom_site_aniso_label
_atom_site_aniso_U_11
_atom_site_aniso_U_22
_atom_site_aniso_U_33
_atom_site_aniso_U_23
_atom_site_aniso_U_13
_atom_site_aniso_U_12
Si1 0.0315(3) 0.0372(3) 0.0389(4) 0.0009(3) 0.0051(3) -0.0006(3)
F1 0.0686(9) 0.0511(7) 0.0904(12) -0.0050(7) 0.0245(8) 0.0164(7)
F2 0.0544(8) 0.0666(8) 0.0774(11) -0.0199(7) 0.0033(7) 0.0203(7)
F3 0.0562(8) 0.0772(8) 0.0414(8) -0.0055(7) -0.0031(6) -0.0050(7)
F4 0.0464(7) 0.0804(8) 0.0430(8) 0.0086(7) -0.0050(6) -0.0061(7)
F5 0.0552(8) 0.0608(8) 0.0665(10) 0.0175(7) 0.0109(7) -0.0168(7)
F6 0.0605(9) 0.0754(9) 0.0624(10) -0.0025(7) 0.0196(7) -0.0304(7)
F7 0.0373(6) 0.0494(7) 0.0454(8) 0.0026(6) 0.0005(6) -0.0015(6)
N1 0.0362(10) 0.0503(10) 0.0389(12) -0.0041(10) 0.0027(9) 0.0006(9)
N2 0.0350(10) 0.0400(10) 0.0416(12) 0.0074(10) -0.0004(9) 0.0026(9)
N3 0.0332(10) 0.0401(10) 0.0435(12) -0.0064(10) 0.0019(9) -0.0018(9)
N4 0.0375(11) 0.0454(11) 0.0433(12) 0.0060(10) 0.0087(10) -0.0009(10)
C1 0.0400(13) 0.0455(13) 0.0601(18) -0.0011(13) 0.0065(12) 0.0066(11)
C2 0.0367(13) 0.0463(12) 0.0470(15) 0.0059(12) 0.0006(11) 0.0073(11)
C3 0.0438(13) 0.0524(14) 0.0363(14) 0.0046(12) -0.0012(11) 0.0043(11)
C4 0.0370(12) 0.0525(14) 0.0422(14) -0.0022(12) -0.0044(10) 0.0024(11)
C5 0.0407(13) 0.0452(13) 0.0553(16) -0.0031(12) 0.0083(12) -0.0074(11)
C6 0.0360(13) 0.0512(13) 0.0535(16) -0.0046(12) 0.0069(12) -0.0065(11)
C7 0.0492(14) 0.0645(15) 0.0435(15) -0.0031(13) 0.0179(12) -0.0034(12)
C8 0.0380(13) 0.0566(14) 0.0461(15) -0.0065(12) 0.0110(11) 0.0034(12)
C9 0.0566(16) 0.0773(16) 0.0469(17) -0.0114(14) 0.0059(13) -0.0052(14)
C10 0.0511(17) 0.0681(17) 0.0464(16) -0.0030(14) -0.0061(13) -0.0049(14)
C11 0.0545(17) 0.0926(19) 0.0603(19) -0.0142(16) -0.0034(15) -0.0090(17)
C12 0.0516(19) 0.131(3) 0.075(2) -0.011(2) -0.0015(16) -0.017(2)
C13 0.066(2) 0.129(3) 0.100(3) 0.028(3) -0.015(2) -0.027(2)
C14 0.088(3) 0.075(2) 0.132(3) 0.020(2) -0.021(2) -0.019(2)
C15 0.069(2) 0.081(2) 0.101(3) 0.0004(19) -0.0093(18) -0.0005(18)
C16 0.0469(14) 0.0465(13) 0.0653(18) 0.0114(12) 0.0018(13) -0.0048(12)
C17 0.0450(15) 0.0511(14) 0.0484(16) 0.0025(13) 0.0035(13) -0.0113(12)
C18 0.068(2) 0.113(2) 0.0532(19) 0.0196(17) 0.0051(16) -0.0061(17)
C19 0.089(2) 0.159(3) 0.060(2) 0.007(2) 0.031(2) -0.022(2)
C20 0.064(2) 0.131(3) 0.091(3) -0.012(2) 0.032(2) -0.012(2)
C21 0.0465(17) 0.089(2) 0.098(3) 0.0089(18) 0.0150(17) -0.0017(15)
C22 0.0458(15) 0.0739(17) 0.0633(18) 0.0113(15) 0.0115(14) -0.0034(14)
C23 0.0478(14) 0.0542(13) 0.0429(15) -0.0116(12) 0.0085(12) -0.0003(12)
C24 0.0385(13) 0.0500(14) 0.0429(15) -0.0110(12) 0.0110(11) 0.0000(12)
C25 0.0477(16) 0.0566(14) 0.0640(18) -0.0077(14) 0.0160(14) -0.0039(13)
C26 0.0378(15) 0.088(2) 0.073(2) -0.0132(17) 0.0087(14) -0.0060(15)
C27 0.0522(18) 0.089(2) 0.074(2) -0.0091(18) 0.0028(15) 0.0246(16)
C28 0.0671(19) 0.0579(16) 0.080(2) -0.0023(15) 0.0062(17) 0.0077(15)
C29 0.0481(15) 0.0526(15) 0.0666(19) -0.0101(14) 0.0064(13) -0.0024(13)
C30 0.0627(16) 0.0453(13) 0.0630(18) 0.0135(13) 0.0049(14) 0.0012(12)
C31 0.0465(15) 0.0517(14) 0.0510(17) 0.0154(13) 0.0088(13) 0.0077(12)
C32 0.0568(18) 0.097(2) 0.0604(19) 0.0067(16) 0.0136(15) 0.0293(16)
C33 0.0504(19) 0.144(3) 0.086(3) 0.033(2) 0.0249(18) 0.0254(18)
C34 0.0493(18) 0.121(2) 0.086(3) 0.032(2) -0.0013(18) -0.0036(17)
C35 0.0648(19) 0.116(2) 0.0571(19) 0.0069(18) 0.0003(16) -0.0037(19)
C36 0.0515(17) 0.0958(19) 0.0471(18) 0.0143(16) 0.0127(14) 0.0011(15)
O1W 0.0717(13) 0.0640(11) 0.0637(13) -0.0062(10) 0.0202(10) -0.0131(9)
O2W 0.146(2) 0.0824(14) 0.143(3) 0.0475(16) -0.0104(18) -0.0214(14)
O3W 0.277(5) 0.119(2) 0.233(4) -0.032(2) 0.181(4) -0.033(2)
O3W' 0.082(14) 0.121(13) 0.082(14) -0.075(9) 0.038(9) -0.029(9)
O4W 0.247(12) 0.069(3) 0.082(3) -0.002(2) 0.026(4) -0.038(4)
O4W' 0.175(14) 0.087(5) 0.105(8) 0.006(4) 0.059(8) 0.013(5)

loop_
_atom_type_symbol
_atom_type_description
_atom_type_scat_dispersion_real
_atom_type_scat_dispersion_imag
_atom_type_scat_source
C C 0.0033 0.0016 'International Tables Vol C Tables 4.2.6.8 and 6.1.1.4'
H H 0.0000 0.0000 'International Tables Vol C Tables 4.2.6.8 and 6.1.1.4'
N N 0.0061 0.0033 'International Tables Vol C Tables 4.2.6.8 and 6.1.1.4'
O O 0.0106 0.0060 'International Tables Vol C Tables 4.2.6.8 and 6.1.1.4'
F F 0.0171 0.0103 'International Tables Vol C Tables 4.2.6.8 and 6.1.1.4'
Si Si 0.0817 0.0704 'International Tables Vol C Tables 4.2.6.8 and 6.1.1.4'

loop_
_geom_angle_atom_site_label_1
_geom_angle_atom_site_label_2
_geom_angle_atom_site_label_3
_geom_angle
_geom_angle_site_symmetry_1
_geom_angle_site_symmetry_3
_geom_angle_publ_flag
F2 Si1 F6 90.72(7) . . ?
F2 Si1 F1 179.94(10) . . ?
F6 Si1 F1 89.22(7) . . ?
F2 Si1 F4 89.84(7) . . ?
F6 Si1 F4 90.60(7) . . ?
F1 Si1 F4 90.15(7) . . ?
F2 Si1 F5 89.89(7) . . ?
F6 Si1 F5 179.27(8) . . ?
F1 Si1 F5 90.17(7) . . ?
F4 Si1 F5 89.00(7) . . ?
F2 Si1 F3 89.79(7) . . ?
F6 Si1 F3 90.52(7) . . ?
F1 Si1 F3 90.22(7) . . ?
F4 Si1 F3 178.82(7) . . ?
F5 Si1 F3 89.88(7) . . ?
C1 N1 C8 110.91(16) . . ?
C1 N1 C9 110.84(16) . . ?
C8 N1 C9 109.99(17) . . ?
C2 N2 C3 111.16(16) . . ?
C2 N2 C16 109.82(16) . . ?
C3 N2 C16 111.18(17) . . ?
C2 N2 H2N 109.1(12) . . ?
C3 N2 H2N 106.5(11) . . ?
C16 N2 H2N 109.0(11) . . ?
C5 N3 C4 112.66(16) . . ?
C5 N3 C23 110.07(15) . . ?
C4 N3 C23 111.01(17) . . ?
C5 N3 H3N 107.5(11) . . ?
C4 N3 H3N 107.9(10) . . ?
C23 N3 H3N 107.4(11) . . ?
C6 N4 C7 110.04(16) . . ?
C6 N4 C30 112.12(16) . . ?
C7 N4 C30 110.04(17) . . ?
C6 N4 H1N 106.7(13) . . ?
C7 N4 H1N 109.5(12) . . ?
C30 N4 H1N 108.3(12) . . ?
N1 C1 C2 112.54(16) . . ?
N1 C1 H1A 109.1 . . ?
C2 C1 H1A 109.1 . . ?
N1 C1 H1B 109.1 . . ?
C2 C1 H1B 109.1 . . ?
H1A C1 H1B 107.8 . . ?
N2 C2 C1 112.75(17) . . ?
N2 C2 H2A 109.0 . . ?
C1 C2 H2A 109.0 . . ?
N2 C2 H2B 109.0 . . ?
C1 C2 H2B 109.0 . . ?
H2A C2 H2B 107.8 . . ?
C4 C3 N2 115.02(18) . . ?
C4 C3 H3A 108.5 . . ?
N2 C3 H3A 108.5 . . ?
C4 C3 H3B 108.5 . . ?
N2 C3 H3B 108.5 . . ?
H3A C3 H3B 107.5 . . ?
C3 C4 N3 113.11(16) . . ?
C3 C4 H4A 109.0 . . ?
N3 C4 H4A 109.0 . . ?
C3 C4 H4B 109.0 . . ?
N3 C4 H4B 109.0 . . ?
H4A C4 H4B 107.8 . . ?
N3 C5 C6 115.83(17) . . ?
N3 C5 H5A 108.3 . . ?
C6 C5 H5A 108.3 . . ?
N3 C5 H5B 108.3 . . ?
C6 C5 H5B 108.3 . . ?
H5A C5 H5B 107.4 . . ?
N4 C6 C5 116.64(17) . . ?
N4 C6 H6A 108.1 . . ?
C5 C6 H6A 108.1 . . ?
N4 C6 H6B 108.1 . . ?
C5 C6 H6B 108.1 . . ?
H6A C6 H6B 107.3 . . ?
C8 C7 N4 113.84(18) . . ?
C8 C7 H7A 108.8 . . ?
N4 C7 H7A 108.8 . . ?
C8 C7 H7B 108.8 . . ?
N4 C7 H7B 108.8 . . ?
H7A C7 H7B 107.7 . . ?
N1 C8 C7 113.11(17) . . ?
N1 C8 H8A 109.0 . . ?
C7 C8 H8A 109.0 . . ?
N1 C8 H8B 109.0 . . ?
C7 C8 H8B 109.0 . . ?
H8A C8 H8B 107.8 . . ?
N1 C9 C10 113.26(19) . . ?
N1 C9 H9A 108.9 . . ?
C10 C9 H9A 108.9 . . ?
N1 C9 H9B 108.9 . . ?
C10 C9 H9B 108.9 . . ?
H9A C9 H9B 107.7 . . ?
C15 C10 C11 118.0(3) . . ?
C15 C10 C9 121.5(3) . . ?
C11 C10 C9 120.5(2) . . ?
C12 C11 C10 120.6(3) . . ?
C12 C11 H11 119.7 . . ?
C10 C11 H11 119.7 . . ?
C13 C12 C11 120.9(3) . . ?
C13 C12 H12 119.5 . . ?
C11 C12 H12 119.5 . . ?
C12 C13 C14 120.4(3) . . ?
C12 C13 H13 119.8 . . ?
C14 C13 H13 119.8 . . ?
C13 C14 C15 119.3(3) . . ?
C13 C14 H14 120.4 . . ?
C15 C14 H14 120.4 . . ?
C10 C15 C14 120.6(3) . . ?
C10 C15 H15 119.7 . . ?
C14 C15 H15 119.7 . . ?
C17 C16 N2 115.10(17) . . ?
C17 C16 H16A 108.5 . . ?
N2 C16 H16A 108.5 . . ?
C17 C16 H16B 108.5 . . ?
N2 C16 H16B 108.5 . . ?
H16A C16 H16B 107.5 . . ?
C18 C17 C22 117.8(2) . . ?
C18 C17 C16 120.0(2) . . ?
C22 C17 C16 122.1(2) . . ?
C17 C18 C19 120.5(3) . . ?
C17 C18 H18 119.8 . . ?
C19 C18 H18 119.8 . . ?
C20 C19 C18 120.7(3) . . ?
C20 C19 H19 119.6 . . ?
C18 C19 H19 119.6 . . ?
C21 C20 C19 119.6(3) . . ?
C21 C20 H20 120.2 . . ?
C19 C20 H20 120.2 . . ?
C20 C21 C22 120.6(3) . . ?
C20 C21 H21 119.7 . . ?
C22 C21 H21 119.7 . . ?
C21 C22 C17 120.8(3) . . ?
C21 C22 H22 119.6 . . ?
C17 C22 H22 119.6 . . ?
C24 C23 N3 112.36(17) . . ?
C24 C23 H23A 109.1 . . ?
N3 C23 H23A 109.1 . . ?
C24 C23 H23B 109.1 . . ?
N3 C23 H23B 109.1 . . ?
H23A C23 H23B 107.9 . . ?
C29 C24 C25 118.7(2) . . ?
C29 C24 C23 121.3(2) . . ?
C25 C24 C23 119.9(2) . . ?
C26 C25 C24 120.9(2) . . ?
C26 C25 H25 119.6 . . ?
C24 C25 H25 119.6 . . ?
C27 C26 C25 120.0(2) . . ?
C27 C26 H26 120.0 . . ?
C25 C26 H26 120.0 . . ?
C26 C27 C28 119.9(2) . . ?
C26 C27 H27 120.1 . . ?
C28 C27 H27 120.1 . . ?
C27 C28 C29 120.4(2) . . ?
C27 C28 H28 119.8 . . ?
C29 C28 H28 119.8 . . ?
C24 C29 C28 120.1(2) . . ?
C24 C29 H29 119.9 . . ?
C28 C29 H29 119.9 . . ?
C31 C30 N4 112.73(17) . . ?
C31 C30 H30A 109.0 . . ?
N4 C30 H30A 109.0 . . ?
C31 C30 H30B 109.0 . . ?
N4 C30 H30B 109.0 . . ?
H30A C30 H30B 107.8 . . ?
C36 C31 C32 118.5(2) . . ?
C36 C31 C30 122.5(2) . . ?
C32 C31 C30 119.1(2) . . ?
C33 C32 C31 119.9(3) . . ?
C33 C32 H32 120.0 . . ?
C31 C32 H32 120.0 . . ?
C34 C33 C32 121.2(3) . . ?
C34 C33 H33 119.4 . . ?
C32 C33 H33 119.4 . . ?
C33 C34 C35 119.1(3) . . ?
C33 C34 H34 120.4 . . ?
C35 C34 H34 120.4 . . ?
C34 C35 C36 120.1(3) . . ?
C34 C35 H35 119.9 . . ?
C36 C35 H35 119.9 . . ?
C31 C36 C35 121.1(3) . . ?
C31 C36 H36 119.4 . . ?
C35 C36 H36 119.4 . . ?
H1W1 O1W H2W1 108(2) . . ?
H1W2 O2W H2W2 107(3) . . ?
H1W4 O4W H2W4 108(3) . . ?
H1W4 O4W' H2W4 71(3) . . ?

loop_
_geom_bond_atom_site_label_1
_geom_bond_atom_site_label_2
_geom_bond_distance
_geom_bond_site_symmetry_2
_geom_bond_publ_flag
Si1 F2 1.6682(13) . ?
Si1 F6 1.6686(13) . ?
Si1 F1 1.6703(13) . ?
Si1 F4 1.6766(13) . ?
Si1 F5 1.6767(12) . ?
Si1 F3 1.6806(13) . ?
N1 C1 1.464(2) . ?
N1 C8 1.469(2) . ?
N1 C9 1.480(3) . ?
N2 C2 1.499(2) . ?
N2 C3 1.506(2) . ?
N2 C16 1.513(2) . ?
N2 H2N 0.98(2) . ?
N3 C5 1.500(3) . ?
N3 C4 1.510(2) . ?
N3 C23 1.513(2) . ?
N3 H3N 0.97(2) . ?
N4 C6 1.501(3) . ?
N4 C7 1.508(2) . ?
N4 C30 1.515(3) . ?
N4 H1N 0.92(2) . ?
C1 C2 1.509(3) . ?
C1 H1A 0.9700 . ?
C1 H1B 0.9700 . ?
C2 H2A 0.9700 . ?
C2 H2B 0.9700 . ?
C3 C4 1.505(3) . ?
C3 H3A 0.9700 . ?
C3 H3B 0.9700 . ?
C4 H4A 0.9700 . ?
C4 H4B 0.9700 . ?
C5 C6 1.513(3) . ?
C5 H5A 0.9700 . ?
C5 H5B 0.9700 . ?
C6 H6A 0.9700 . ?
C6 H6B 0.9700 . ?
C7 C8 1.503(3) . ?
C7 H7A 0.9700 . ?
C7 H7B 0.9700 . ?
C8 H8A 0.9700 . ?
C8 H8B 0.9700 . ?
C9 C10 1.497(3) . ?
C9 H9A 0.9700 . ?
C9 H9B 0.9700 . ?
C10 C15 1.372(3) . ?
C10 C11 1.388(3) . ?
C11 C12 1.371(3) . ?
C11 H11 0.9300 . ?
C12 C13 1.341(4) . ?
C12 H12 0.9300 . ?
C13 C14 1.366(4) . ?
C13 H13 0.9300 . ?
C14 C15 1.402(4) . ?
C14 H14 0.9300 . ?
C15 H15 0.9300 . ?
C16 C17 1.501(3) . ?
C16 H16A 0.9700 . ?
C16 H16B 0.9700 . ?
C17 C18 1.379(3) . ?
C17 C22 1.387(3) . ?
C18 C19 1.382(4) . ?
C18 H18 0.9300 . ?
C19 C20 1.361(4) . ?
C19 H19 0.9300 . ?
C20 C21 1.354(4) . ?
C20 H20 0.9300 . ?
C21 C22 1.378(3) . ?
C21 H21 0.9300 . ?
C22 H22 0.9300 . ?
C23 C24 1.504(3) . ?
C23 H23A 0.9700 . ?
C23 H23B 0.9700 . ?
C24 C29 1.377(3) . ?
C24 C25 1.379(3) . ?
C25 C26 1.373(3) . ?
C25 H25 0.9300 . ?
C26 C27 1.364(3) . ?
C26 H26 0.9300 . ?
C27 C28 1.368(3) . ?
C27 H27 0.9300 . ?
C28 C29 1.379(3) . ?
C28 H28 0.9300 . ?
C29 H29 0.9300 . ?
C30 C31 1.497(3) . ?
C30 H30A 0.9700 . ?
C30 H30B 0.9700 . ?
C31 C36 1.369(3) . ?
C31 C32 1.380(3) . ?
C32 C33 1.376(4) . ?
C32 H32 0.9300 . ?
C33 C34 1.358(4) . ?
C33 H33 0.9300 . ?
C34 C35 1.369(4) . ?
C34 H34 0.9300 . ?
C35 C36 1.374(3) . ?
C35 H35 0.9300 . ?
C36 H36 0.9300 . ?
O1W H1W1 0.885(16) . ?
O1W H2W1 0.847(16) . ?
O2W H1W2 0.866(18) . ?
O2W H2W2 0.924(18) . ?
O3W' O3W' 0.94(5) 2_655 ?
O4W H1W4 0.90(2) . ?
O4W H2W4 0.90(2) . ?
O4W' H1W4 1.14(8) . ?
O4W' H2W4 1.35(7) . ?

loop_
_geom_hbond_atom_site_label_D
_geom_hbond_atom_site_label_H
_geom_hbond_atom_site_label_A
_geom_hbond_distance_DH
_geom_hbond_distance_HA
_geom_hbond_distance_DA
_geom_hbond_angle_DHA
_geom_hbond_site_symmetry_A
N2 H2N F7 0.98(2) 1.68(2) 2.630(2) 160.8(18) .
N3 H3N F7 0.97(2) 1.55(2) 2.507(2) 166.7(17) .
N4 H1N F7 0.92(2) 1.75(2) 2.647(2) 163.8(18) .
O1W H1W1 F5 0.885(16) 1.870(17) 2.753(2) 174(2) .
O1W H2W1 F2 0.847(16) 2.020(17) 2.856(2) 169(3) 5_676
O2W H1W2 F6 0.866(18) 2.17(3) 2.945(3) 148(3) 5_666
O2W H1W2 F1 0.866(18) 2.22(2) 2.982(3) 146(3) 5_666
O2W H2W2 O3W 0.924(18) 2.28(4) 2.753(4) 111(3) .
O4W H1W4 F3 0.90(2) 1.98(4) 2.777(5) 147(6) .
O4W H2W4 O3W 0.90(2) 2.00(3) 2.814(6) 151(6) 2_655

loop_
_geom_torsion_atom_site_label_1
_geom_torsion_atom_site_label_2
_geom_torsion_atom_site_label_3
_geom_torsion_atom_site_label_4
_geom_torsion
_geom_torsion_site_symmetry_1
_geom_torsion_site_symmetry_2
_geom_torsion_site_symmetry_3
_geom_torsion_site_symmetry_4
_geom_torsion_publ_flag
C1 C2 N2 C3 164.36(17) . . . . ?
C2 N2 C3 C4 -67.1(2) . . . . ?
N2 C3 C4 N3 -74.5(2) . . . . ?
C3 C4 N3 C5 150.52(18) . . . . ?
C4 N3 C5 C6 -65.9(2) . . . . ?
N3 C5 C6 N4 -66.0(3) . . . . ?
C5 C6 N4 C7 167.91(18) . . . . ?
C6 N4 C7 C8 -71.7(2) . . . . ?
N4 C7 C8 N1 -61.3(2) . . . . ?
C7 C8 N1 C1 158.91(18) . . . . ?
C8 N1 C1 C2 -79.3(2) . . . . ?
N1 C1 C2 N2 -60.6(2) . . . . ?
